data_2200929
loop_
_publ_author_name
'Suchada Chantrapromma'
'Anwar Usman'
'Hoong-Kun Fun'
'Bo-Long Poh'
'Chatchanok Karalai'

_publ_section_title
;
 The 1:2 adduct <i>N,N</i>-dimethylethylenediamine-1,4-diium
 bis(2,4-dinitrophenolate)
;
_journal_issue 2
_journal_name_full 'Acta Crystallographica Section E'
_journal_page_first o108
_journal_page_last o110
_journal_paper_doi 10.1107/S1600536801021845
_journal_volume 58
_journal_year 2002
_chemical_formula_iupac 'C4 H14 N2 1+, 2C6 H3 N2 O5 1-'
_chemical_formula_moiety 'C4 H14 N2 1+, 2C6 H3 N2 O5 1-'
_chemical_formula_sum 'C16 H20 N6 O10'
_chemical_formula_weight 456.38
_chemical_name_systematic
;
 ?
;
_space_group_IT_number 14
_symmetry_cell_setting monoclinic
_symmetry_space_group_name_Hall '-P 2yn'
_symmetry_space_group_name_H-M 'P 1 21/n 1'
_atom_sites_solution_hydrogens geom
_atom_sites_solution_primary direct
_atom_sites_solution_secondary difmap
_audit_creation_method SHELXL-97
_cell_angle_alpha 90.00
_cell_angle_beta 97.886(2)
_cell_angle_gamma 90.00
_cell_formula_units_Z 4
_cell_length_a 12.3777(3)
_cell_length_b 7.3596(2)
_cell_length_c 22.00640(10)
_cell_measurement_reflns_used 3306
_cell_measurement_temperature 183(2)
_cell_measurement_theta_max 28.32
_cell_measurement_theta_min 2.92
_cell_volume 1985.71(7)
_computing_cell_refinement 'SAINT (Siemens, 1996)'
_computing_data_collection 'SMART (Siemens, 1996)'
_computing_data_reduction SAINT
_computing_molecular_graphics SHELXTL
_computing_publication_material
;
SHELXTL, PARST (Nardelli, 1995) and PLATON (Spek, 1990)
;
_computing_structure_refinement SHELXTL
_computing_structure_solution 'SHELXTL (Sheldrick, 1997)'
_diffrn_ambient_temperature 183(2)
_diffrn_detector_area_resol_mean 8.33
_diffrn_measured_fraction_theta_full .982
_diffrn_measured_fraction_theta_max .982
_diffrn_measurement_device_type 'Siemens SMART CCD area-detector'
_diffrn_measurement_method \w
_diffrn_radiation_monochromator graphite
_diffrn_radiation_source 'fine-focus sealed tube'
_diffrn_radiation_type MoK\a
_diffrn_radiation_wavelength .71073
_diffrn_reflns_av_R_equivalents .0925
_diffrn_reflns_av_sigmaI/netI .1327
_diffrn_reflns_limit_h_max 14
_diffrn_reflns_limit_h_min -14
_diffrn_reflns_limit_k_max 8
_diffrn_reflns_limit_k_min -8
_diffrn_reflns_limit_l_max 17
_diffrn_reflns_limit_l_min -26
_diffrn_reflns_number 9040
_diffrn_reflns_theta_full 25.00
_diffrn_reflns_theta_max 25.00
_diffrn_reflns_theta_min 2.92
_diffrn_standards_decay_% negligible
_diffrn_standards_interval_count none
_diffrn_standards_number 0
_exptl_absorpt_coefficient_mu .129
_exptl_absorpt_correction_T_max .9872
_exptl_absorpt_correction_T_min .9648
_exptl_absorpt_correction_type empirical
_exptl_absorpt_process_details '(SADABS; Sheldrick, 1996)'
_exptl_crystal_colour yellow
_exptl_crystal_density_diffrn 1.527
_exptl_crystal_density_method 'not measured'
_exptl_crystal_description block
_exptl_crystal_F_000 952
_exptl_crystal_size_max .28
_exptl_crystal_size_mid .28
_exptl_crystal_size_min .10
_refine_diff_density_max .249
_refine_diff_density_min -.286
_refine_ls_extinction_coef .0120(13)
_refine_ls_extinction_expression Fc^*^=kFc[1+0.001xFc^2^\l^3^/sin(2\q)]^-1/4^
_refine_ls_extinction_method SHELXL97
_refine_ls_goodness_of_fit_ref .868
_refine_ls_hydrogen_treatment mixed
_refine_ls_matrix_type full
_refine_ls_number_parameters 304
_refine_ls_number_reflns 3427
_refine_ls_number_restraints 0
_refine_ls_restrained_S_all .868
_refine_ls_R_factor_all .1190
_refine_ls_R_factor_gt .0584
_refine_ls_shift/su_max <0.001
_refine_ls_shift/su_mean .000
_refine_ls_structure_factor_coef Fsqd
_refine_ls_weighting_details 'calc w = 1/[\s^2^(Fo^2^)+(0.0449P)^2^] where P = (Fo^2^+2Fc^2^)/3'
_refine_ls_weighting_scheme calc
_refine_ls_wR_factor_gt .1180
_refine_ls_wR_factor_ref .1376
_reflns_number_gt 1790
_reflns_number_total 3427
_reflns_threshold_expression I>2\s(I)
_cod_data_source_file na6126.cif
_cod_data_source_block I
_cod_depositor_comments
;
The following automatic conversions were performed:
'_symmetry_cell_setting' value 'Monoclinic' changed to 'monoclinic'
according to '/home/saulius/struct/CIF-dictionaries/cif_core.dic'
dictionary named 'cif_core.dic' version 2.4.1 from 2010-06-29.

Automatic conversion script
Id: cif_fix_enum 1527 2010-12-29 10:47:43Z saulius 

The following automatic conversions were performed:

'_symmetry_cell_setting' value 'Monoclinic' changed to 'monoclinic'
according to /home/saulius/struct/CIF-dictionaries/cif_core.dic
dictionary named 'cif_core.dic' version 2.4.1 from 2010-06-29.

Automatic conversion script
Id: cif_fix_values 1715 2011-07-08 13:25:40Z adriana 
;
_cod_original_sg_symbol_H-M 'P 21/n'
_cod_database_code 2200929
_cod_database_fobs_code 2200929

loop_
_symmetry_equiv_pos_as_xyz
'x, y, z'
'-x+1/2, y+1/2, -z+1/2'
'-x, -y, -z'
'x-1/2, -y-1/2, z-1/2'

loop_
_atom_site_label
_atom_site_fract_x
_atom_site_fract_y
_atom_site_fract_z
_atom_site_U_iso_or_equiv
_atom_site_adp_type
_atom_site_calc_flag
_atom_site_refinement_flags
_atom_site_occupancy
_atom_site_disorder_assembly
_atom_site_disorder_group
_atom_site_type_symbol
O1 .8426(2) .4659(4) .67139(12) .0607(9) Uani d . 1 . . O
O2 .9524(2) .6303(4) .62746(12) .0544(8) Uani d . 1 . . O
O3 .9231(2) .6909(4) .41268(12) .0520(8) Uani d . 1 . . O
O4 .79282(19) .5594(4) .35321(11) .0450(8) Uani d . 1 . . O
O5 .64990(19) .3831(4) .60616(10) .0422(7) Uani d . 1 . . O
O6 .35296(19) .1963(4) .31157(11) .0511(8) Uani d . 1 . . O
O7 .46995(19) .2267(4) .39199(11) .0476(8) Uani d . 1 . . O
O8 .3867(3) .1096(4) .59010(12) .0696(10) Uani d . 1 . . O
O9 .2509(3) -.0628(5) .60299(13) .0723(11) Uani d . 1 . . O
O10 .17025(16) .0135(3) .31847(9) .0247(6) Uani d . 1 . . O
N1 .8697(3) .5352(4) .62518(14) .0365(8) Uani d . 1 . . N
N2 .8393(2) .5987(4) .40519(13) .0342(8) Uani d . 1 . . N
N3 .3792(2) .1771(4) .36686(13) .0275(7) Uani d . 1 . . N
N4 .3044(3) .0233(5) .56998(15) .0470(9) Uani d . 1 . . N
N5 .6660(2) .2549(4) .71889(13) .0290(7) Uani d . 1 . . N
H5B .6825 .3281 .6853 .035 Uiso d R 1 . . H
H5A .682(3) .325(5) .7566(16) .047(11) Uiso d . 1 . . H
H5C .711(3) .148(6) .7220(16) .055(12) Uiso d . 1 . . H
N6 .4632(2) .4872(4) .75961(12) .0343(8) Uani d . 1 . . N
H6 .535(3) .489(5) .7877(18) .068(13) Uiso d . 1 . . H
C1 .8053(3) .5052(5) .56617(14) .0242(8) Uani d . 1 . . C
C2 .8505(3) .5606(4) .51506(15) .0257(8) Uani d . 1 . . C
H2 .9189 .6152 .5196 .031 Uiso calc R 1 . . H
C3 .7940(3) .5347(4) .45791(14) .0240(8) Uani d . 1 . . C
C4 .6896(3) .4571(4) .45037(14) .0239(8) Uani d . 1 . . C
H4 .6520 .4385 .4113 .029 Uiso calc R 1 . . H
C5 .6440(3) .4094(5) .50055(14) .0265(8) Uani d . 1 . . C
H5 .5737 .3619 .4948 .032 Uiso calc R 1 . . H
C6 .6979(3) .4284(5) .56168(15) .0268(8) Uani d . 1 . . C
C7 .3052(3) .0949(4) .40386(14) .0217(8) Uani d . 1 . . C
C8 .3371(3) .0940(4) .46648(15) .0268(8) Uani d . 1 . . C
H8 .4042 .1426 .4828 .032 Uiso calc R 1 . . H
C9 .2698(3) .0215(5) .50446(14) .0273(8) Uani d . 1 . . C
C10 .1686(3) -.0506(5) .48069(15) .0322(9) Uani d . 1 . . C
H10 .1230 -.0990 .5069 .039 Uiso calc R 1 . . H
C11 .1368(3) -.0497(5) .41908(15) .0277(8) Uani d . 1 . . C
H11 .0688 -.0972 .4041 .033 Uiso calc R 1 . . H
C12 .2031(2) .0207(4) .37636(14) .0208(8) Uani d . 1 . . C
C13 .5468(3) .2205(5) .71083(15) .0344(9) Uani d . 1 . . C
H13A .5282 .1572 .7466 .041 Uiso calc R 1 . . H
H13B .5275 .1424 .6755 .041 Uiso calc R 1 . . H
C14 .4814(3) .3925(5) .70195(14) .0277(9) Uani d . 1 . . C
H14A .5184 .4755 .6774 .033 Uiso calc R 1 . . H
H14B .4110 .3643 .6788 .033 Uiso calc R 1 . . H
C15 .3853(3) .3901(7) .79323(19) .0720(16) Uani d . 1 . . C
H15A .3832 .4478 .8322 .108 Uiso calc R 1 . . H
H15B .4081 .2661 .7996 .108 Uiso calc R 1 . . H
H15C .3140 .3935 .7698 .108 Uiso calc R 1 . . H
C16 .4250(3) .6776(6) .74666(18) .0505(12) Uani d . 1 . . C
H16A .4798 .7443 .7291 .076 Uiso calc R 1 . . H
H16B .4119 .7347 .7842 .076 Uiso calc R 1 . . H
H16C .3587 .6761 .7183 .076 Uiso calc R 1 . . H

loop_
_atom_site_aniso_label
_atom_site_aniso_U_11
_atom_site_aniso_U_22
_atom_site_aniso_U_33
_atom_site_aniso_U_12
_atom_site_aniso_U_13
_atom_site_aniso_U_23
O1 .072(2) .084(2) .0219(16) -.0150(17) -.0115(14) -.0012(15)
O2 .0475(19) .059(2) .0493(18) -.0120(15) -.0198(14) -.0128(14)
O3 .0389(17) .063(2) .0550(18) -.0244(15) .0087(13) .0092(15)
O4 .0360(16) .073(2) .0246(15) -.0043(13) -.0004(12) .0107(13)
O5 .0270(15) .074(2) .0253(15) .0087(13) .0039(11) .0041(13)
O6 .0356(16) .090(2) .0246(16) -.0257(15) -.0056(12) .0125(14)
O7 .0317(16) .061(2) .0456(17) -.0184(14) -.0101(12) .0038(14)
O8 .100(3) .064(2) .0346(18) -.0075(19) -.0280(17) -.0052(15)
O9 .075(2) .118(3) .0262(17) .013(2) .0142(15) .0082(17)
O10 .0220(13) .0348(15) .0157(13) -.0025(10) -.0024(9) .0012(10)
N1 .039(2) .037(2) .030(2) .0062(16) -.0066(15) -.0108(16)
N2 .0277(19) .043(2) .032(2) -.0006(15) .0061(15) .0100(15)
N3 .0214(17) .0283(18) .0309(18) -.0021(13) -.0034(14) .0014(13)
N4 .068(3) .047(2) .026(2) .016(2) .0021(19) .0002(17)
N5 .0368(19) .028(2) .0206(17) .0089(15) .0000(13) -.0026(14)
N6 .0162(17) .069(3) .0175(16) .0037(16) .0014(13) -.0015(15)
C1 .0259(19) .026(2) .0189(19) .0082(16) -.0042(14) -.0061(15)
C2 .0208(19) .021(2) .033(2) .0012(15) -.0024(15) -.0021(16)
C3 .0219(19) .026(2) .0239(19) .0019(15) .0028(15) .0025(15)
C4 .0231(19) .027(2) .0197(19) .0012(15) -.0046(14) .0037(15)
C5 .0204(19) .038(2) .020(2) .0005(16) -.0021(15) .0023(15)
C6 .024(2) .035(2) .023(2) .0095(16) .0065(16) -.0011(16)
C7 .0221(19) .019(2) .0227(19) -.0005(15) -.0013(14) -.0013(14)
C8 .029(2) .022(2) .026(2) .0034(16) -.0071(16) -.0076(15)
C9 .036(2) .028(2) .0166(19) .0056(17) -.0009(16) -.0022(16)
C10 .039(2) .037(2) .023(2) .0047(18) .0113(16) .0047(17)
C11 .024(2) .030(2) .030(2) -.0040(16) .0046(15) .0006(16)
C12 .0213(18) .016(2) .025(2) .0022(14) .0020(15) -.0021(14)
C13 .037(2) .035(2) .027(2) .0004(18) -.0112(16) .0023(17)
C14 .029(2) .035(2) .0166(18) .0005(17) -.0049(15) .0055(15)
C15 .026(2) .138(5) .057(3) .015(3) .023(2) .047(3)
C16 .037(2) .063(3) .054(3) .012(2) .013(2) -.017(2)

loop_
_atom_type_symbol
_atom_type_description
_atom_type_scat_dispersion_real
_atom_type_scat_dispersion_imag
_atom_type_scat_source
C C .0033 .0016 'International Tables Vol C Tables 4.2.6.8 and 6.1.1.4'
H H .0000 .0000 'International Tables Vol C Tables 4.2.6.8 and 6.1.1.4'
N N .0061 .0033 'International Tables Vol C Tables 4.2.6.8 and 6.1.1.4'
O O .0106 .0060 'International Tables Vol C Tables 4.2.6.8 and 6.1.1.4'

loop_
_geom_angle_atom_site_label_1
_geom_angle_atom_site_label_2
_geom_angle_atom_site_label_3
_geom_angle
O1 N1 O2 121.4(3)
O1 N1 C1 120.2(3)
O2 N1 C1 118.3(3)
O3 N2 O4 121.8(3)
O3 N2 C3 119.2(3)
O4 N2 C3 119.0(3)
O6 N3 O7 120.8(3)
O6 N3 C7 120.5(3)
O7 N3 C7 118.7(3)
O9 N4 O8 122.8(4)
O9 N4 C9 118.4(4)
O8 N4 C9 118.7(4)
C13 N5 H5B 108.5
C13 N5 H5A 106(2)
H5B N5 H5A 108.8
C13 N5 H5C 116(2)
H5B N5 H5C 109.2
H5A N5 H5C 109(3)
C15 N6 C14 112.7(3)
C15 N6 C16 109.7(3)
C14 N6 C16 110.9(3)
C15 N6 H6 106(2)
C14 N6 H6 108(2)
C16 N6 H6 110(2)
C2 C1 C6 122.2(3)
C2 C1 N1 116.8(3)
C6 C1 N1 120.9(3)
C3 C2 C1 119.7(3)
C3 C2 H2 120.2
C1 C2 H2 120.2
C2 C3 C4 120.8(3)
C2 C3 N2 119.4(3)
C4 C3 N2 119.6(3)
C5 C4 C3 119.3(3)
C5 C4 H4 120.3
C3 C4 H4 120.3
C4 C5 C6 123.4(3)
C4 C5 H5 118.3
C6 C5 H5 118.3
O5 C6 C5 119.9(3)
O5 C6 C1 125.6(3)
C5 C6 C1 114.4(3)
C8 C7 C12 122.4(3)
C8 C7 N3 116.7(3)
C12 C7 N3 121.0(3)
C9 C8 C7 119.8(3)
C9 C8 H8 120.1
C7 C8 H8 120.1
C8 C9 C10 120.7(3)
C8 C9 N4 119.0(3)
C10 C9 N4 120.3(3)
C11 C10 C9 119.6(3)
C11 C10 H10 120.2
C9 C10 H10 120.2
C10 C11 C12 123.1(3)
C10 C11 H11 118.5
C12 C11 H11 118.5
O10 C12 C11 120.4(3)
O10 C12 C7 125.2(3)
C11 C12 C7 114.4(3)
N5 C13 C14 112.4(3)
N5 C13 H13A 109.1
C14 C13 H13A 109.1
N5 C13 H13B 109.1
C14 C13 H13B 109.1
H13A C13 H13B 107.9
N6 C14 C13 115.2(3)
N6 C14 H14A 108.5
C13 C14 H14A 108.5
N6 C14 H14B 108.5
C13 C14 H14B 108.5
H14A C14 H14B 107.5
N6 C15 H15A 109.5
N6 C15 H15B 109.5
H15A C15 H15B 109.5
N6 C15 H15C 109.5
H15A C15 H15C 109.5
H15B C15 H15C 109.5
N6 C16 H16A 109.5
N6 C16 H16B 109.5
H16A C16 H16B 109.5
N6 C16 H16C 109.5
H16A C16 H16C 109.5
H16B C16 H16C 109.5

loop_
_geom_bond_atom_site_label_1
_geom_bond_atom_site_label_2
_geom_bond_site_symmetry_2
_geom_bond_distance
_geom_bond_publ_flag
O1 N1 . 1.225(4) yes
O2 N1 . 1.235(4) yes
O3 N2 . 1.232(3) yes
O4 N2 . 1.242(3) yes
O5 C6 . 1.258(4) yes
O6 N3 . 1.224(3) yes
O7 N3 . 1.237(3) yes
O8 N4 . 1.229(4) yes
O9 N4 . 1.225(4) yes
O10 C12 . 1.284(3) yes
N1 C1 . 1.444(4) ?
N2 C3 . 1.435(4) ?
N3 C7 . 1.440(4) ?
N4 C9 . 1.447(4) ?
N5 C13 . 1.484(4) ?
N5 H5B . .9599 ?
N5 H5A . .97(4) ?
N5 H5C . .97(4) ?
N6 C15 . 1.477(5) ?
N6 C14 . 1.492(4) ?
N6 C16 . 1.494(5) ?
N6 H6 . 1.01(4) ?
C1 C2 . 1.384(4) ?
C1 C6 . 1.436(4) ?
C2 C3 . 1.366(4) ?
C2 H2 . .9300 ?
C3 C4 . 1.402(4) ?
C4 C5 . 1.354(4) ?
C4 H4 . .9300 ?
C5 C6 . 1.424(4) ?
C5 H5 . .9300 ?
C7 C8 . 1.380(4) ?
C7 C12 . 1.432(4) ?
C8 C9 . 1.366(5) ?
C8 H8 . .9300 ?
C9 C10 . 1.395(5) ?
C10 C11 . 1.359(4) ?
C10 H10 . .9300 ?
C11 C12 . 1.427(4) ?
C11 H11 . .9300 ?
C13 C14 . 1.500(4) ?
C13 H13A . .9700 ?
C13 H13B . .9700 ?
C14 H14A . .9700 ?
C14 H14B . .9700 ?
C15 H15A . .9600 ?
C15 H15B . .9600 ?
C15 H15C . .9600 ?
C16 H16A . .9600 ?
C16 H16B . .9600 ?
C16 H16C . .9600 ?

loop_
_geom_hbond_atom_site_label_D
_geom_hbond_atom_site_label_H
_geom_hbond_atom_site_label_A
_geom_hbond_site_symmetry_A
_geom_hbond_distance_DH
_geom_hbond_distance_HA
_geom_hbond_distance_DA
_geom_hbond_angle_DHA
_geom_hbond_publ_flag
N5 H5A O6 4_666 .97(4) 2.29(4) 2.889(4) 119(3) yes
N5 H5A O10 4_666 .97(4) 1.83(4) 2.771(4) 162(3) yes
N5 H5B O1 1_555 .96 2.28 2.985(4) 129 yes
N5 H5B O5 1_555 .96 1.78 2.636(4) 147 yes
N5 H5C O10 3_656 .96(4) 2.17(4) 3.024(3) 147(3) yes
N6 H6 O10 4_666 1.01(4) 1.72(4) 2.708(3) 166(3) yes
C11 H11 O3 1_445 .93 2.41 3.249(5) 150 yes
C13 H13B O8 1_555 .97 2.39 3.195(5) 140 yes
C14 H14A O5 1_555 .97 2.50 3.163(4) 125 yes
C14 H14B O4 3_666 .97 2.59 3.462(4) 150 yes
C15 H15A O9 2_556 .96 2.33 3.039(5) 130 yes
C15 H15B O2 2_646 .96 2.41 3.127(5) 131 yes
C16 H16A O6 3_666 .96 2.41 3.320(5) 159 yes

loop_
_geom_torsion_atom_site_label_1
_geom_torsion_atom_site_label_2
_geom_torsion_atom_site_label_3
_geom_torsion_atom_site_label_4
_geom_torsion
_geom_torsion_publ_flag
O1 N1 C1 C2 -169.0(3) ?
O2 N1 C1 C2 10.2(5) yes
O1 N1 C1 C6 13.5(5) ?
O2 N1 C1 C6 -167.2(3) ?
C6 C1 C2 C3 -3.1(5) ?
N1 C1 C2 C3 179.5(3) ?
C1 C2 C3 C4 1.7(5) ?
C1 C2 C3 N2 177.6(3) ?
O3 N2 C3 C2 -6.9(5) yes
O4 N2 C3 C2 173.1(3) ?
O3 N2 C3 C4 169.1(3) ?
O4 N2 C3 C4 -10.9(5) ?
C2 C3 C4 C5 .8(5) ?
N2 C3 C4 C5 -175.1(3) ?
C3 C4 C5 C6 -2.1(5) ?
C4 C5 C6 O5 179.2(3) ?
C4 C5 C6 C1 .8(5) ?
C2 C1 C6 O5 -176.5(3) ?
N1 C1 C6 O5 .9(5) ?
C2 C1 C6 C5 1.8(5) ?
N1 C1 C6 C5 179.1(3) ?
O6 N3 C7 C8 -174.1(3) ?
O7 N3 C7 C8 6.4(4) yes
O6 N3 C7 C12 5.1(5) ?
O7 N3 C7 C12 -174.5(3) ?
C12 C7 C8 C9 -.5(5) ?
N3 C7 C8 C9 178.7(3) ?
C7 C8 C9 C10 -.5(5) ?
C7 C8 C9 N4 -179.5(3) ?
O9 N4 C9 C8 -170.4(3) ?
O8 N4 C9 C8 8.9(5) yes
O9 N4 C9 C10 10.6(5) ?
O8 N4 C9 C10 -170.1(3) ?
C8 C9 C10 C11 .4(5) ?
N4 C9 C10 C11 179.4(3) ?
C9 C10 C11 C12 .6(5) ?
C10 C11 C12 O10 178.1(3) ?
C10 C11 C12 C7 -1.5(5) ?
C8 C7 C12 O10 -178.1(3) ?
N3 C7 C12 O10 2.7(5) ?
C8 C7 C12 C11 1.4(4) ?
N3 C7 C12 C11 -177.7(3) ?
C15 N6 C14 C13 -71.9(4) ?
C16 N6 C14 C13 164.7(3) ?
N5 C13 C14 N6 -84.6(4) ?
